data_1577081
loop_
_publ_author_name
'Lal, Sohan'
'Staples, Richard J.'
'Shreeve, Jean'ne M.'

_publ_section_title
;
 Potassium Trinitromethyl Tetrazole (TNMT-K): A New Member of the Primary
 Explosive Family
;
_journal_name_full 'Materials Horizons'
_journal_paper_doi 10.1039/D6MH00019C
_journal_year 2026
_chemical_absolute_configuration ad
_chemical_formula_moiety 'C2 K N7 O6'
_chemical_formula_sum 'C2 K N7 O6'
_chemical_formula_weight 257.19
_space_group_crystal_system orthorhombic
_space_group_IT_number 19
_space_group_name_Hall 'P 2ac 2ab'
_space_group_name_H-M_alt 'P 21 21 21'
_atom_sites_solution_primary dual
_audit_creation_date 2023-11-27
_audit_creation_method
;
Olex2 1.5
(compiled 2023.08.24 svn.re1ec1418 for OlexSys, GUI svn.r6817)
;
_audit_update_record
;
2024-02-14 deposited with the CCDC.	2026-04-09 downloaded from the CCDC.
;
_cell_angle_alpha 90
_cell_angle_beta 90
_cell_angle_gamma 90
_cell_formula_units_Z 4
_cell_length_a 8.6205(5)
_cell_length_b 9.5989(7)
_cell_length_c 10.4231(6)
_cell_measurement_reflns_used 1204
_cell_measurement_temperature 100.00(10)
_cell_measurement_theta_max 73.5480
_cell_measurement_theta_min 6.6360
_cell_volume 862.48(9)
_computing_cell_refinement 'CrysAlisPro 1.171.43.96a (Rigaku OD, 2023)'
_computing_data_collection 'CrysAlisPro system (CCD 43.94a 64-bit (release 20-10-2023))'
_computing_data_reduction 'CrysAlisPro 1.171.43.96a (Rigaku OD, 2023)'
_computing_molecular_graphics 'Olex2 1.5 (Dolomanov et al., 2009)'
_computing_publication_material 'Olex2 1.5 (Dolomanov et al., 2009)'
_computing_structure_refinement 'SHELXL 2018/3 (Sheldrick, 2015)'
_computing_structure_solution 'SHELXT  (Sheldrick, 2015)'
_diffrn_ambient_environment N~2~
_diffrn_ambient_temperature 100.00(10)
_diffrn_detector 'Hybrid Pixel Array Detector'
_diffrn_detector_area_resol_mean 10.0000
_diffrn_detector_type HyPix
_diffrn_measured_fraction_theta_full 0.977
_diffrn_measured_fraction_theta_max 0.937
_diffrn_measurement_details
;
List of Runs (angles in degrees, time in seconds):

  # Type    Start    End  Width  t~exp~   \w     \q     \k     \f   Frames
#--------------------------------------------------------------------------
  1  \w    -69.00  21.00   0.50    1.40    --  -47.36  87.00 -29.00  180
  2  \w   -107.00 -82.00   0.50    5.60    --  -86.25 -81.00 104.00   50
  3  \w   -144.00-102.00   0.50    5.60    --  -86.25 -56.00 -35.00   84
  4  \w    111.00 172.00   0.50    5.60    --  107.75  87.00 -29.00  122
  5  \w    -60.00 -21.00   0.50    1.40    --  -47.36 125.00 120.00   78
  6  \w    -12.00  14.00   0.50    1.40    --   47.36 -19.00  90.00   52
  7  \w     43.00 104.00   0.50    5.60    --  107.75 -77.00  60.00  122
  8  \w     37.00  63.00   0.50    5.60    --  107.75 -61.00-150.00   52
  9  \w     39.00  64.00   0.50    5.60    --  107.75-125.00-180.00   50
 10  \w     36.00  62.00   0.50    5.60    --  107.75 -61.00 -60.00   52
 11  \w     39.00  69.00   0.50    5.60    --  107.75 -61.00   0.00   60
 12  \w    103.00 155.00   0.50    5.60    --  107.75  81.00-133.00  104
 13  \w     36.00  64.00   0.50    5.60    --  107.75 -56.00 -35.00   56
;
_diffrn_measurement_device 'four-circle diffractometer'
_diffrn_measurement_device_type 'XtaLAB Synergy, Dualflex, HyPix'
_diffrn_measurement_method '\w scans'
_diffrn_orient_matrix_type 'CrysAlisPro convention (1999,Acta A55,543-557)'
_diffrn_orient_matrix_UB_11 -0.0055231000
_diffrn_orient_matrix_UB_12 0.0875218000
_diffrn_orient_matrix_UB_13 -0.1239230000
_diffrn_orient_matrix_UB_21 0.1601451000
_diffrn_orient_matrix_UB_22 0.0620144000
_diffrn_orient_matrix_UB_23 0.0322767000
_diffrn_orient_matrix_UB_31 0.0791593000
_diffrn_orient_matrix_UB_32 -0.1192325000
_diffrn_orient_matrix_UB_33 -0.0739826000
_diffrn_radiation_monochromator mirror
_diffrn_radiation_probe x-ray
_diffrn_radiation_type 'Cu K\a'
_diffrn_radiation_wavelength 1.54184
_diffrn_reflns_av_R_equivalents 0.0512
_diffrn_reflns_av_unetI/netI 0.0673
_diffrn_reflns_Laue_measured_fraction_full 0.977
_diffrn_reflns_Laue_measured_fraction_max 0.937
_diffrn_reflns_limit_h_max 10
_diffrn_reflns_limit_h_min -10
_diffrn_reflns_limit_k_max 11
_diffrn_reflns_limit_k_min -11
_diffrn_reflns_limit_l_max 13
_diffrn_reflns_limit_l_min -13
_diffrn_reflns_number 3224
_diffrn_reflns_point_group_measured_fraction_full 0.936
_diffrn_reflns_point_group_measured_fraction_max 0.876
_diffrn_reflns_theta_full 67.684
_diffrn_reflns_theta_max 77.961
_diffrn_reflns_theta_min 6.268
_diffrn_source 'micro-focus sealed X-ray tube'
_diffrn_source_type 'PhotonJet (Cu) X-ray Source'
_exptl_absorpt_coefficient_mu 5.850
_exptl_absorpt_correction_T_max 0.999
_exptl_absorpt_correction_T_min 0.846
_exptl_absorpt_correction_type gaussian
_exptl_absorpt_process_details
;
CrysAlisPro 1.171.43.96a (Rigaku Oxford Diffraction, 2023)
Numerical absorption correction based on gaussian integration over
a multifaceted crystal model
Empirical absorption correction using spherical harmonics,
implemented in SCALE3 ABSPACK scaling algorithm.
;
_exptl_crystal_colour yellow
_exptl_crystal_colour_primary yellow
_exptl_crystal_density_diffrn 1.981
_exptl_crystal_description block
_exptl_crystal_F_000 512
_exptl_crystal_recrystallization_method 'Re-crystallisation from solvent: MeOH'
_exptl_crystal_size_max 0.074
_exptl_crystal_size_mid 0.048
_exptl_crystal_size_min 0.009
_refine_diff_density_max 0.392
_refine_diff_density_min -0.483
_refine_diff_density_rms 0.077
_refine_ls_abs_structure_details
;
 Flack x determined using 463 quotients [(I+)-(I-)]/[(I+)+(I-)]
 (Parsons, Flack and Wagner, Acta Cryst. B69 (2013) 249-259).
;
_refine_ls_abs_structure_Flack -0.011(16)
_refine_ls_extinction_method none
_refine_ls_goodness_of_fit_ref 1.083
_refine_ls_hydrogen_treatment undef
_refine_ls_matrix_type full
_refine_ls_number_parameters 145
_refine_ls_number_reflns 1607
_refine_ls_number_restraints 0
_refine_ls_restrained_S_all 1.083
_refine_ls_R_factor_all 0.0516
_refine_ls_R_factor_gt 0.0414
_refine_ls_shift/su_max 0.000
_refine_ls_shift/su_mean 0.000
_refine_ls_structure_factor_coef Fsqd
_refine_ls_weighting_details 'w=1/[\s^2^(Fo^2^)+(0.0373P)^2^+0.1714P] where P=(Fo^2^+2Fc^2^)/3'
_refine_ls_weighting_scheme calc
_refine_ls_wR_factor_gt 0.0956
_refine_ls_wR_factor_ref 0.0991
_reflns_Friedel_coverage 0.588
_reflns_Friedel_fraction_full 0.876
_reflns_Friedel_fraction_max 0.789
_reflns_number_gt 1400
_reflns_number_total 1607
_reflns_threshold_expression 'I > 2\s(I)'
_cod_data_source_file d6mh00019c2.cif
_cod_data_source_block js1123f
_cod_database_code 1577081
_shelx_shelxl_version_number 2018/3
_chemical_oxdiff_formula C2KN7O6
_chemical_oxdiff_usercomment JMSS-SOHAN-860
_shelx_space_group_comment
;
The symmetry employed for this shelxl refinement is uniquely defined
by the following loop, which should always be used as a source of
symmetry information in preference to the above space-group names.
They are only intended as comments.
;
_olex2_refinement_description
;
;
_olex2_diffrn_ambient_temperature_device 'Oxford Cryosystems'
_olex2_exptl_crystal_mounting_method 'The crystal was mounted on a nylon loop with paratone oil'
_olex2_submission_original_sample_id JMS-SOHAN-860
_olex2_submission_special_instructions 'No special instructions were received'
_oxdiff_exptl_absorpt_empirical_details
;
Empirical correction (ABSPACK) includes:
- Absorption correction using spherical harmonics
- Frame scaling
;
_oxdiff_exptl_absorpt_empirical_full_max 1.288
_oxdiff_exptl_absorpt_empirical_full_min 0.708

loop_
_space_group_symop_operation_xyz
'x, y, z'
'-x+1/2, -y, z+1/2'
'x+1/2, -y+1/2, -z'
'-x, y+1/2, -z+1/2'

loop_
_atom_site_label
_atom_site_type_symbol
_atom_site_fract_x
_atom_site_fract_y
_atom_site_fract_z
_atom_site_U_iso_or_equiv
_atom_site_adp_type
_atom_site_occupancy
_atom_site_site_symmetry_order
_atom_site_calc_flag
_atom_site_refinement_flags_posn
_atom_site_refinement_flags_adp
_atom_site_refinement_flags_occupancy
_atom_site_disorder_assembly
_atom_site_disorder_group
K1 K 0.33274(11) 0.13926(10) 0.49881(12) 0.0190(3) Uani 1 1 d . . . . .
O1 O 0.3762(4) 0.6970(5) 0.1407(4) 0.0276(9) Uani 1 1 d . . . . .
O2 O 0.5247(4) 0.6019(5) 0.2817(4) 0.0302(10) Uani 1 1 d . . . . .
O3 O 0.3975(4) 0.8659(4) 0.3834(4) 0.0283(9) Uani 1 1 d . . . . .
O4 O 0.1655(5) 0.8387(4) 0.4617(4) 0.0270(9) Uani 1 1 d . . . . .
O5 O 0.3265(5) 0.4302(4) 0.4117(4) 0.0283(9) Uani 1 1 d . . . . .
O6 O 0.3135(5) 0.5933(4) 0.5590(4) 0.0312(10) Uani 1 1 d . . . . .
N1 N 0.0188(5) 0.5319(5) 0.3492(5) 0.0233(10) Uani 1 1 d . . . . .
N2 N -0.1109(5) 0.5376(5) 0.2792(5) 0.0266(11) Uani 1 1 d . . . . .
N3 N -0.0932(5) 0.6296(5) 0.1844(4) 0.0228(10) Uani 1 1 d . . . . .
N4 N 0.0493(5) 0.6855(5) 0.1916(4) 0.0187(10) Uani 1 1 d . . . . .
N5 N 0.4018(5) 0.6477(5) 0.2462(4) 0.0221(9) Uani 1 1 d . . . . .
N6 N 0.2778(5) 0.8011(5) 0.4020(5) 0.0222(10) Uani 1 1 d . . . . .
N7 N 0.3080(5) 0.5495(5) 0.4502(5) 0.0223(10) Uani 1 1 d . . . . .
C1 C 0.1124(6) 0.6226(6) 0.2916(5) 0.0164(10) Uani 1 1 d . . . . .
C2 C 0.2683(6) 0.6529(5) 0.3434(5) 0.0174(11) Uani 1 1 d . . . . .

loop_
_atom_site_aniso_label
_atom_site_aniso_U_11
_atom_site_aniso_U_22
_atom_site_aniso_U_33
_atom_site_aniso_U_23
_atom_site_aniso_U_13
_atom_site_aniso_U_12
K1 0.0207(4) 0.0171(5) 0.0190(4) -0.0016(6) -0.0034(6) 0.0024(4)
O1 0.0215(19) 0.040(2) 0.021(2) 0.0059(18) 0.0035(15) 0.0017(17)
O2 0.0204(18) 0.042(3) 0.028(2) 0.003(2) -0.0045(16) 0.0088(18)
O3 0.0280(18) 0.0249(19) 0.032(2) 0.001(2) -0.0015(18) -0.0050(19)
O4 0.0310(18) 0.025(2) 0.025(2) -0.0052(15) 0.0061(17) 0.0054(18)
O5 0.036(2) 0.0173(18) 0.032(2) 0.0030(17) -0.004(2) 0.0022(18)
O6 0.043(2) 0.033(2) 0.017(2) 0.0016(19) -0.009(2) 0.001(2)
N1 0.023(2) 0.023(2) 0.024(2) 0.003(2) -0.0026(19) -0.005(2)
N2 0.0187(19) 0.029(3) 0.032(3) 0.001(2) -0.001(2) -0.003(2)
N3 0.0199(19) 0.023(2) 0.025(2) 0.000(2) -0.0054(19) -0.003(2)
N4 0.0183(19) 0.023(2) 0.015(2) 0.0039(19) 0.0022(17) -0.0017(18)
N5 0.0204(18) 0.022(2) 0.024(2) 0.001(2) -0.0028(18) 0.001(2)
N6 0.027(2) 0.021(2) 0.019(2) 0.004(2) -0.003(2) 0.001(2)
N7 0.023(2) 0.021(2) 0.023(2) 0.004(2) -0.0032(19) 0.001(2)
C1 0.020(2) 0.014(2) 0.015(2) 0.003(2) 0.0019(19) -0.001(2)
C2 0.022(2) 0.015(3) 0.015(3) 0.000(2) -0.0019(19) 0.001(2)

loop_
_atom_type_symbol
_atom_type_description
_atom_type_scat_dispersion_real
_atom_type_scat_dispersion_imag
_atom_type_scat_source
C C 0.0181 0.0091 'International Tables Vol C Tables 4.2.6.8 and 6.1.1.4'
K K 0.3868 1.0657 'International Tables Vol C Tables 4.2.6.8 and 6.1.1.4'
N N 0.0311 0.0180 'International Tables Vol C Tables 4.2.6.8 and 6.1.1.4'
O O 0.0492 0.0322 'International Tables Vol C Tables 4.2.6.8 and 6.1.1.4'

loop_
_exptl_crystal_face_index_h
_exptl_crystal_face_index_k
_exptl_crystal_face_index_l
_exptl_crystal_face_perp_dist
4 -4 2 0.0100
3 -5 -3 0.0200
-3 5 3 0.0067
-2 -2 -6 0.0222
4 -2 -4 0.0035
-4 2 4 0.0043

loop_
_geom_angle_atom_site_label_1
_geom_angle_atom_site_label_2
_geom_angle_atom_site_label_3
_geom_angle
_geom_angle_site_symmetry_1
_geom_angle_site_symmetry_3
_geom_angle_publ_flag
O1 K1 O1 134.32(6) 2_565 4_645 ?
O1 K1 O2 142.32(12) 2_565 4_645 ?
O1 K1 O2 40.78(10) 4_645 4_645 ?
O1 K1 O3 146.73(12) 2_565 1_545 ?
O1 K1 O4 119.02(11) 4_645 1_545 ?
O1 K1 O4 105.97(11) 2_565 1_545 ?
O1 K1 O5 67.61(12) 2_565 . ?
O1 K1 N2 90.85(13) 2_565 3_556 ?
O1 K1 N3 84.57(12) 2_565 4_545 ?
O1 K1 N5 20.27(10) 4_645 4_645 ?
O1 K1 N5 143.70(12) 2_565 4_645 ?
O1 K1 N6 126.52(12) 2_565 1_545 ?
O1 K1 N6 98.63(12) 4_645 1_545 ?
O2 K1 O4 87.82(10) 4_645 1_545 ?
O2 K1 N5 20.57(10) 4_645 4_645 ?
O2 K1 N6 71.20(11) 4_645 1_545 ?
O3 K1 O1 78.72(11) 1_545 4_645 ?
O3 K1 O2 56.75(12) 1_545 4_645 ?
O3 K1 O4 40.79(10) 1_545 1_545 ?
O3 K1 N5 65.78(11) 1_545 4_645 ?
O3 K1 N6 20.26(10) 1_545 1_545 ?
O4 K1 N5 103.21(11) 1_545 4_645 ?
O4 K1 N6 20.55(9) 1_545 1_545 ?
O5 K1 O1 71.63(12) . 4_645 ?
O5 K1 O2 80.26(12) . 4_645 ?
O5 K1 O3 136.52(12) . 1_545 ?
O5 K1 O4 143.10(11) . 1_545 ?
O5 K1 N5 76.09(12) . 4_645 ?
O5 K1 N6 143.70(12) . 1_545 ?
N1 K1 O1 84.35(12) 3_556 4_645 ?
N1 K1 O1 113.50(13) 3_556 2_565 ?
N1 K1 O2 103.46(13) 3_556 4_645 ?
N1 K1 O3 66.28(13) 3_556 1_545 ?
N1 K1 O4 78.44(12) 3_556 1_545 ?
N1 K1 O5 138.25(13) 3_556 . ?
N1 K1 N2 27.01(13) 3_556 3_556 ?
N1 K1 N3 142.00(15) 3_556 4_545 ?
N1 K1 N4 74.82(14) 3_556 2_565 ?
N1 K1 N5 93.06(12) 3_556 4_645 ?
N1 K1 N6 71.90(13) 3_556 1_545 ?
N2 K1 O1 111.05(12) 3_556 4_645 ?
N2 K1 O2 126.76(12) 3_556 4_645 ?
N2 K1 O3 76.88(13) 3_556 1_545 ?
N2 K1 O4 69.54(12) 3_556 1_545 ?
N2 K1 O5 143.46(14) 3_556 . ?
N2 K1 N5 119.63(12) 3_556 4_645 ?
N2 K1 N6 72.84(13) 3_556 1_545 ?
N3 K1 O1 107.18(13) 4_545 4_645 ?
N3 K1 O2 69.94(12) 4_545 4_645 ?
N3 K1 O3 80.35(13) 4_545 1_545 ?
N3 K1 O4 64.19(13) 4_545 1_545 ?
N3 K1 O5 78.93(13) 4_545 . ?
N3 K1 N2 130.00(14) 4_545 3_556 ?
N3 K1 N5 89.13(12) 4_545 4_645 ?
N3 K1 N6 70.62(13) 4_545 1_545 ?
N4 K1 O1 86.13(12) 2_565 4_645 ?
N4 K1 O1 61.38(12) 2_565 2_565 ?
N4 K1 O2 125.66(12) 2_565 4_645 ?
N4 K1 O3 139.27(12) 2_565 1_545 ?
N4 K1 O4 140.99(12) 2_565 1_545 ?
N4 K1 O5 70.04(13) 2_565 . ?
N4 K1 N2 73.76(14) 2_565 3_556 ?
N4 K1 N3 140.38(14) 2_565 4_545 ?
N4 K1 N5 106.07(12) 2_565 4_645 ?
N4 K1 N6 145.69(13) 2_565 1_545 ?
N5 K1 N6 84.01(12) 4_645 1_545 ?
K1 O1 K1 112.97(13) 2_564 4_655 ?
N5 O1 K1 102.6(3) . 4_655 ?
N5 O1 K1 144.0(3) . 2_564 ?
N5 O2 K1 90.9(3) . 4_655 ?
N6 O3 K1 103.2(3) . 1_565 ?
N6 O4 K1 88.3(3) . 1_565 ?
N7 O5 K1 142.3(4) . . ?
N2 N1 K1 81.5(3) . 3_456 ?
C1 N1 K1 172.1(4) . 3_456 ?
C1 N1 N2 103.6(4) . . ?
N1 N2 K1 71.5(3) . 3_456 ?
N3 N2 K1 173.7(4) . 3_456 ?
N3 N2 N1 109.6(4) . . ?
N2 N3 K1 116.1(3) . 4 ?
N2 N3 N4 109.1(4) . . ?
N4 N3 K1 134.1(3) . 4 ?
N3 N4 K1 122.0(3) . 2_564 ?
C1 N4 K1 133.5(3) . 2_564 ?
C1 N4 N3 103.8(4) . . ?
O1 N5 K1 57.2(3) . 4_655 ?
O1 N5 C2 116.6(4) . . ?
O2 N5 K1 68.5(3) . 4_655 ?
O2 N5 O1 125.4(5) . . ?
O2 N5 C2 117.9(4) . . ?
C2 N5 K1 173.2(3) . 4_655 ?
O3 N6 K1 56.5(3) . 1_565 ?
O3 N6 C2 116.7(4) . . ?
O4 N6 K1 71.1(3) . 1_565 ?
O4 N6 O3 127.5(5) . . ?
O4 N6 C2 115.8(4) . . ?
C2 N6 K1 172.3(3) . 1_565 ?
O5 N7 C2 113.5(5) . . ?
O6 N7 O5 128.8(5) . . ?
O6 N7 C2 117.7(4) . . ?
N1 C1 C2 121.0(5) . . ?
N4 C1 N1 113.9(4) . . ?
N4 C1 C2 125.0(5) . . ?
N5 C2 N6 104.5(4) . . ?
N7 C2 N5 107.0(4) . . ?
N7 C2 N6 107.3(4) . . ?
C1 C2 N5 115.8(4) . . ?
C1 C2 N6 111.8(4) . . ?
C1 C2 N7 110.0(4) . . ?

loop_
_geom_bond_atom_site_label_1
_geom_bond_atom_site_label_2
_geom_bond_distance
_geom_bond_site_symmetry_2
_geom_bond_publ_flag
K1 O1 2.811(4) 2_565 ?
K1 O1 2.953(4) 4_645 ?
K1 O2 3.192(4) 4_645 ?
K1 O3 2.940(4) 1_545 ?
K1 O4 3.248(4) 1_545 ?
K1 O5 2.937(4) . ?
K1 N1 2.790(5) 3_556 ?
K1 N2 2.911(5) 3_556 ?
K1 N3 2.814(4) 4_545 ?
K1 N4 2.811(4) 2_565 ?
K1 N5 3.430(5) 4_645 ?
K1 N6 3.432(5) 1_545 ?
O1 N5 1.217(6) . ?
O2 N5 1.205(6) . ?
O3 N6 1.221(6) . ?
O4 N6 1.205(6) . ?
O5 N7 1.224(6) . ?
O6 N7 1.211(6) . ?
N1 N2 1.336(6) . ?
N1 C1 1.330(7) . ?
N2 N3 1.334(7) . ?
N3 N4 1.343(6) . ?
N4 C1 1.322(7) . ?
N5 C2 1.535(7) . ?
N6 C2 1.551(7) . ?
N7 C2 1.529(7) . ?
C1 C2 1.477(7) . ?

loop_
_geom_torsion_atom_site_label_1
_geom_torsion_atom_site_label_2
_geom_torsion_atom_site_label_3
_geom_torsion_atom_site_label_4
_geom_torsion
_geom_torsion_site_symmetry_1
_geom_torsion_site_symmetry_2
_geom_torsion_site_symmetry_3
_geom_torsion_site_symmetry_4
_geom_torsion_publ_flag
K1 O1 N5 K1 -170.7(6) 2_564 . . 4_655 ?
K1 O1 N5 O2 -163.9(4) 2_564 . . . ?
K1 O1 N5 O2 6.9(6) 4_655 . . . ?
K1 O1 N5 C2 12.4(8) 2_564 . . . ?
K1 O1 N5 C2 -176.9(4) 4_655 . . . ?
K1 O2 N5 O1 -6.2(6) 4_655 . . . ?
K1 O2 N5 C2 177.6(4) 4_655 . . . ?
K1 O3 N6 O4 -4.7(6) 1_565 . . . ?
K1 O3 N6 C2 175.8(3) 1_565 . . . ?
K1 O4 N6 O3 4.2(5) 1_565 . . . ?
K1 O4 N6 C2 -176.3(4) 1_565 . . . ?
K1 O5 N7 O6 17.0(10) . . . . ?
K1 O5 N7 C2 -161.1(4) . . . . ?
K1 N1 N2 N3 173.5(4) 3_456 . . . ?
K1 N3 N4 K1 1.6(6) 4 . . 2_564 ?
K1 N3 N4 C1 -169.9(4) 4 . . . ?
K1 N4 C1 N1 -170.8(4) 2_564 . . . ?
K1 N4 C1 C2 12.8(8) 2_564 . . . ?
O1 N5 C2 N6 -83.2(5) . . . . ?
O1 N5 C2 N7 163.3(4) . . . . ?
O1 N5 C2 C1 40.3(7) . . . . ?
O2 N5 C2 N6 93.4(5) . . . . ?
O2 N5 C2 N7 -20.2(6) . . . . ?
O2 N5 C2 C1 -143.1(5) . . . . ?
O3 N6 C2 N5 -15.0(6) . . . . ?
O3 N6 C2 N7 98.3(5) . . . . ?
O3 N6 C2 C1 -141.0(5) . . . . ?
O4 N6 C2 N5 165.5(4) . . . . ?
O4 N6 C2 N7 -81.2(5) . . . . ?
O4 N6 C2 C1 39.5(6) . . . . ?
O5 N7 C2 N5 -58.4(5) . . . . ?
O5 N7 C2 N6 -170.0(4) . . . . ?
O5 N7 C2 C1 68.1(6) . . . . ?
O6 N7 C2 N5 123.3(5) . . . . ?
O6 N7 C2 N6 11.7(6) . . . . ?
O6 N7 C2 C1 -110.2(5) . . . . ?
N1 N2 N3 K1 172.2(3) . . . 4 ?
N1 N2 N3 N4 -0.1(6) . . . . ?
N1 C1 C2 N5 131.1(5) . . . . ?
N1 C1 C2 N6 -109.3(6) . . . . ?
N1 C1 C2 N7 9.8(7) . . . . ?
N2 N1 C1 N4 0.7(6) . . . . ?
N2 N1 C1 C2 177.2(5) . . . . ?
N2 N3 N4 K1 172.0(3) . . . 2_564 ?
N2 N3 N4 C1 0.5(6) . . . . ?
N3 N4 C1 N1 -0.7(6) . . . . ?
N3 N4 C1 C2 -177.1(5) . . . . ?
N4 C1 C2 N5 -52.8(7) . . . . ?
N4 C1 C2 N6 66.8(7) . . . . ?
N4 C1 C2 N7 -174.1(5) . . . . ?
C1 N1 N2 K1 -173.8(4) . . . 3_456 ?
C1 N1 N2 N3 -0.4(6) . . . . ?

loop_
_exptl_oxdiff_crystal_face_indexfrac_h
_exptl_oxdiff_crystal_face_indexfrac_k
_exptl_oxdiff_crystal_face_indexfrac_l
_exptl_oxdiff_crystal_face_x
_exptl_oxdiff_crystal_face_y
_exptl_oxdiff_crystal_face_z
4.3436 -3.5397 1.8527 -0.5634 0.5359 0.6288
2.6819 -4.6719 -3.0963 -0.0400 0.0398 0.9984
-2.5143 4.6379 3.3410 0.0058 -0.0072 -0.9992
-1.7563 -1.7365 -6.1418 0.6188 -0.5872 0.5224
3.8956 -1.9892 -4.3475 0.3431 0.3602 0.8672
-3.8024 2.2714 4.3052 -0.3137 -0.3291 -0.8903
